data_1515034
loop_
_publ_author_name
'Xiong, Wei-Wei'
'Li, Jian-Rong'
'Hu, Bing'
'Tan, Bin'
'Li, Ren-Fu'
'Huang, Xiao-Ying'

_publ_section_title
;
 Largest discrete supertetrahedral clusters synthesized in ionic liquids
;
_journal_issue 4
_journal_name_full 'Chemical Science'
_journal_page_first 1200
_journal_paper_doi 10.1039/c2sc00824f
_journal_volume 3
_journal_year 2012
_chemical_formula_moiety 'Cu5 Ga30 S56, C90 H186 N23'
_chemical_formula_sum 'C90 H186 Cu5 Ga30 N23 S56'
_chemical_formula_weight 5795.28
_chemical_name_systematic
;
?
;
_space_group_IT_number 176
_symmetry_cell_setting hexagonal
_symmetry_space_group_name_Hall '-P 6c'
_symmetry_space_group_name_H-M 'P 63/m'
_atom_sites_solution_hydrogens none
_atom_sites_solution_primary direct
_atom_sites_solution_secondary difmap
_audit_creation_method SHELXL-97
_cell_angle_alpha 90.00
_cell_angle_beta 90.00
_cell_angle_gamma 120.00
_cell_formula_units_Z 4
_cell_length_a 23.018(3)
_cell_length_b 23.018(3)
_cell_length_c 42.321(7)
_cell_measurement_reflns_used 48648
_cell_measurement_temperature 123(2)
_cell_measurement_theta_max 27.4160
_cell_measurement_theta_min 2.8699
_cell_volume 19419(5)
_computing_cell_refinement 'CrystalClear (Rigaku Inc., 2008)'
_computing_data_collection 'CrystalClear (Rigaku Inc., 2008)'
_computing_data_reduction 'CrystalClear (Rigaku Inc., 2008)'
_computing_molecular_graphics 'DIAMOND. Version 3.0. Crystal Impact'
_computing_publication_material 'Windows Word 2003'
_computing_structure_refinement 'SHELXL-97 (Sheldrick, 1997)'
_computing_structure_solution 'SHELXS-97 (Sheldrick, 1990)'
_diffrn_ambient_temperature 123(2)
_diffrn_detector_area_resol_mean 28.5714
_diffrn_measured_fraction_theta_full 0.996
_diffrn_measured_fraction_theta_max 0.996
_diffrn_measurement_device_type 'Saturn724+ (2x2 bin mode)'
_diffrn_measurement_method CCD_Profile_fitting
_diffrn_radiation_monochromator graphite
_diffrn_radiation_source 'fine-focus sealed tube'
_diffrn_radiation_type MoK\a
_diffrn_radiation_wavelength 0.71073
_diffrn_reflns_av_R_equivalents 0.0487
_diffrn_reflns_av_sigmaI/netI 0.0409
_diffrn_reflns_limit_h_max 29
_diffrn_reflns_limit_h_min -29
_diffrn_reflns_limit_k_max 29
_diffrn_reflns_limit_k_min -29
_diffrn_reflns_limit_l_max 54
_diffrn_reflns_limit_l_min -52
_diffrn_reflns_number 150629
_diffrn_reflns_theta_full 27.40
_diffrn_reflns_theta_max 27.40
_diffrn_reflns_theta_min 2.87
_exptl_absorpt_coefficient_mu 5.259
_exptl_absorpt_correction_T_max 1.0000
_exptl_absorpt_correction_T_min 0.7268
_exptl_absorpt_correction_type multi-scan
_exptl_absorpt_process_details 'CrystalClear (Rigaku Inc., 2008)'
_exptl_crystal_colour 'Light green'
_exptl_crystal_density_diffrn 1.982
_exptl_crystal_density_method 'not measured'
_exptl_crystal_description Prism
_exptl_crystal_F_000 11432
_exptl_crystal_size_max 0.40
_exptl_crystal_size_mid 0.25
_exptl_crystal_size_min 0.25
_refine_diff_density_max 1.350
_refine_diff_density_min -0.886
_refine_diff_density_rms 0.138
_refine_ls_extinction_method none
_refine_ls_goodness_of_fit_ref 1.000
_refine_ls_hydrogen_treatment none
_refine_ls_matrix_type full
_refine_ls_number_parameters 503
_refine_ls_number_reflns 14865
_refine_ls_number_restraints 554
_refine_ls_restrained_S_all 0.997
_refine_ls_R_factor_all 0.0891
_refine_ls_R_factor_gt 0.0797
_refine_ls_shift/su_max 0.001
_refine_ls_shift/su_mean 0.000
_refine_ls_structure_factor_coef Fsqd
_refine_ls_weighting_details 'calc w=1/[\s^2^(Fo^2^)+(0.0280P)^2^+170.0000P] where P=(Fo^2^+2Fc^2^)/3'
_refine_ls_weighting_scheme calc
_refine_ls_wR_factor_gt 0.1516
_refine_ls_wR_factor_ref 0.1568
_reflns_number_gt 12988
_reflns_number_total 14865
_reflns_threshold_expression >2sigma(I)
_cod_data_source_file c2sc00824f.txt
_cod_data_source_block compound-2-WX7-48B
_cod_depositor_comments
;
The following automatic conversions were performed:

'_exptl_absorpt_correction_type' value 'Multi-scan' changed to
'multi-scan' according to
/usr/data/users/saulius/automatic-downloads/retrospective/RSC/lib/dictionaries/cif_core.dic
dictionary named 'cif_core.dic' version 2.4.2 from 2011-04-26.

Automatic conversion script
Id: cif_fix_values 2281 2013-09-26 08:29:07Z andrius 
;
_cod_original_cell_volume 19418(5)
_cod_database_code 1515034

loop_
_symmetry_equiv_pos_as_xyz
'x, y, z'
'x-y, x, z+1/2'
'-y, x-y, z'
'-x, -y, z+1/2'
'-x+y, -x, z'
'y, -x+y, z+1/2'
'-x, -y, -z'
'-x+y, -x, -z-1/2'
'y, -x+y, -z'
'x, y, -z-1/2'
'x-y, x, -z'
'-y, x-y, -z-1/2'

loop_
_atom_site_label
_atom_site_type_symbol
_atom_site_fract_x
_atom_site_fract_y
_atom_site_fract_z
_atom_site_U_iso_or_equiv
_atom_site_adp_type
_atom_site_occupancy
_atom_site_symmetry_multiplicity
_atom_site_calc_flag
_atom_site_refinement_flags
_atom_site_disorder_assembly
_atom_site_disorder_group
Ga1 Ga 0.3333 0.6667 0.62837(3) 0.0654(4) Uani 1 3 d S . .
Ga2 Ga 0.30653(4) 0.56099(4) 0.561759(18) 0.05208(19) Uani 1 1 d . . .
Ga3 Ga 0.28249(4) 0.46016(4) 0.490703(17) 0.04646(17) Uani 1 1 d . A .
Ga4 Ga 0.41092(4) 0.64016(4) 0.490545(17) 0.04411(17) Uani 0.67 1 d P A 1
Cu4 Cu 0.41092(4) 0.64016(4) 0.490545(17) 0.04411(17) Uani 0.33 1 d P A 2
Ga5 Ga 0.20445(4) 0.48562(4) 0.418988(18) 0.04375(17) Uani 0.67 1 d P . 1
Cu5 Cu 0.20445(4) 0.48562(4) 0.418988(18) 0.04375(17) Uani 0.33 1 d P . 2
Ga6 Ga 0.25766(4) 0.35720(4) 0.419954(19) 0.05226(19) Uani 1 1 d . A .
Ga7 Ga 0.38659(4) 0.53807(4) 0.419509(18) 0.04605(18) Uani 0.67 1 d P A 1
Cu7 Cu 0.38659(4) 0.53807(4) 0.419509(18) 0.04605(18) Uani 0.33 1 d P A 2
Ga8 Ga 0.17886(4) 0.38339(4) 0.34674(2) 0.05273(19) Uani 1 1 d . A .
Ga9 Ga 0.23613(5) 0.26522(4) 0.34905(2) 0.0635(2) Uani 1 1 d . A .
Ga10 Ga 0.30825(4) 0.56385(4) 0.347280(18) 0.04431(17) Uani 0.67 1 d P . 1
Cu10 Cu 0.30825(4) 0.56385(4) 0.347280(18) 0.04431(17) Uani 0.33 1 d P . 2
Ga11 Ga 0.36312(4) 0.43693(4) 0.347341(19) 0.0524(2) Uani 1 1 d . A .
Ga12 Ga 0.48947(4) 0.61658(4) 0.347718(17) 0.04589(17) Uani 1 1 d . A .
Cu1 Cu 0.3333 0.6667 0.41904(3) 0.0404(3) Uani 1 3 d S . .
S1 S 0.3333 0.6667 0.68303(10) 0.118(2) Uani 1 3 d S . .
S2 S 0.30597(12) 0.55980(11) 0.61506(5) 0.0682(5) Uani 1 1 d . . .
S3 S 0.28028(10) 0.45770(9) 0.54424(4) 0.0540(4) Uani 1 1 d . . .
S4 S 0.41423(9) 0.63937(9) 0.54505(4) 0.0478(4) Uani 1 1 d . . .
S5 S 0.20047(8) 0.48313(8) 0.47322(4) 0.0435(3) Uani 1 1 d . . .
S6 S 0.3333 0.6667 0.47297(6) 0.0398(5) Uani 1 3 d S . .
S7 S 0.25549(10) 0.35648(9) 0.47335(4) 0.0538(4) Uani 1 1 d . . .
S8 S 0.38953(8) 0.53663(8) 0.47371(4) 0.0449(4) Uani 1 1 d . . .
S9 S 0.17545(9) 0.37964(8) 0.40178(4) 0.0502(4) Uani 1 1 d . . .
S10 S 0.30819(8) 0.56294(7) 0.40115(4) 0.0400(3) Uani 1 1 d . . .
S11 S 0.23253(12) 0.25486(9) 0.40268(5) 0.0672(5) Uani 1 1 d . . .
S12 S 0.36451(9) 0.43416(8) 0.40212(4) 0.0494(4) Uani 1 1 d . . .
S13 S 0.49276(8) 0.61504(8) 0.40244(4) 0.0453(3) Uani 1 1 d . . .
S14 S 0.10066(9) 0.40782(9) 0.32928(5) 0.0564(4) Uani 1 1 d . . .
S15 S 0.15358(11) 0.28165(9) 0.32849(5) 0.0639(5) Uani 1 1 d . . .
S16 S 0.21297(16) 0.16153(12) 0.33025(8) 0.0990(9) Uani 1 1 d . . .
S17 S 0.28368(9) 0.46120(8) 0.32698(4) 0.0499(4) Uani 1 1 d . . .
S18 S 0.34038(11) 0.33583(10) 0.32899(5) 0.0632(5) Uani 1 1 d . . .
S19 S 0.41106(8) 0.64163(8) 0.32735(4) 0.0451(3) Uani 1 1 d . . .
S20 S 0.46594(10) 0.51439(9) 0.32948(5) 0.0551(4) Uani 1 1 d . . .
N1 N 0.3762(9) 0.3371(9) 0.5152(4) 0.153(6) Uiso 0.50 1 d PDU B 1
N2 N 0.3143(8) 0.2354(8) 0.5004(4) 0.149(6) Uiso 0.50 1 d PDU B 1
C1 C 0.3371(12) 0.2991(11) 0.5417(4) 0.167(7) Uiso 0.50 1 d PDU B 1
C2 C 0.3011(11) 0.2367(10) 0.5319(5) 0.145(6) Uiso 0.50 1 d PDU B 1
C3 C 0.3604(11) 0.2978(9) 0.4916(4) 0.152(6) Uiso 0.50 1 d PDU B 1
C4 C 0.4238(13) 0.4090(10) 0.5204(6) 0.136(7) Uiso 0.50 1 d PDU B 1
C6 C 0.2796(11) 0.1764(11) 0.4809(6) 0.162(7) Uiso 0.50 1 d PDU B 1
C5 C 0.3884(14) 0.3100(13) 0.4586(5) 0.142(8) Uiso 0.50 1 d PDU B 1
C7 C 0.2051(11) 0.1538(15) 0.4771(7) 0.172(8) Uiso 0.50 1 d PDU B 1
C8 C 0.1772(15) 0.1057(18) 0.4498(8) 0.198(9) Uiso 0.50 1 d PDU B 1
C9 C 0.110(2) 0.094(3) 0.4392(13) 0.31(2) Uiso 0.50 1 d PDU B 1
N3 N 0.105(2) 0.5161(19) 0.2500 0.193(8) Uiso 0.33 2 d SPDU C 1
N4 N 0.069(2) 0.4092(18) 0.2500 0.195(7) Uiso 0.33 2 d SPDU C 1
C11 C 0.036(2) 0.484(3) 0.2500 0.198(8) Uiso 0.33 2 d SPDU C 1
C12 C 0.0133(19) 0.419(2) 0.2500 0.195(8) Uiso 0.33 2 d SPDU C 1
C13 C 0.1232(19) 0.4697(18) 0.2500 0.195(7) Uiso 0.33 2 d SPDU C 1
C14 C 0.146(3) 0.5886(19) 0.2500 0.203(11) Uiso 0.33 2 d SPDU C 1
C15 C 0.192(2) 0.482(3) 0.2500 0.185(10) Uiso 0.33 2 d SPDU C 1
C16 C 0.061(2) 0.3444(18) 0.2500 0.199(8) Uiso 0.33 2 d SPDU C 1
C17 C 0.116(2) 0.329(2) 0.2500 0.197(8) Uiso 0.33 2 d SPDU C 1
C18 C 0.083(3) 0.252(3) 0.2500 0.204(10) Uiso 0.33 2 d SPDU C 1
C19 C 0.007(3) 0.223(3) 0.2500 0.202(14) Uiso 0.33 2 d SPDU C 1
N1B N 0.4177(10) 0.3870(11) 0.4992(5) 0.188(6) Uiso 0.50 1 d PDU D 2
N2B N 0.4246(10) 0.4389(10) 0.5433(5) 0.196(7) Uiso 0.50 1 d PDU D 2
C1B C 0.4656(12) 0.4551(12) 0.4957(6) 0.205(7) Uiso 0.50 1 d PDU . 2
C2B C 0.4694(13) 0.4854(10) 0.5236(7) 0.207(8) Uiso 0.50 1 d PDU . 2
C3B C 0.3934(13) 0.3789(10) 0.5283(5) 0.173(6) Uiso 0.50 1 d PDU D 2
C4B C 0.4040(16) 0.3442(15) 0.4722(6) 0.183(9) Uiso 0.50 1 d PDU D 2
C5B C 0.3448(15) 0.3194(12) 0.5463(7) 0.157(9) Uiso 0.50 1 d PDU D 2
C6B C 0.4101(15) 0.4503(13) 0.5759(6) 0.205(7) Uiso 0.50 1 d PDU D 2
C7B C 0.4517(17) 0.5198(13) 0.5873(6) 0.178(8) Uiso 0.50 1 d PDU D 2
C8B C 0.4454(17) 0.5354(13) 0.6205(6) 0.179(10) Uiso 0.50 1 d PDU D 2
C9B C 0.4871(16) 0.6111(13) 0.6258(7) 0.151(11) Uiso 0.50 1 d PDU D 2
N3B N 0.2875(19) 0.278(2) 0.2500 0.181(10) Uiso 0.33 2 d SPDU E 2
N4B N 0.239(2) 0.3382(18) 0.2500 0.190(9) Uiso 0.33 2 d SPDU E 2
C11B C 0.3368(18) 0.345(2) 0.2500 0.189(11) Uiso 0.33 2 d SPDU E 2
C12B C 0.306(2) 0.3809(18) 0.2500 0.185(9) Uiso 0.33 2 d SPDU E 2
C13B C 0.2288(18) 0.2748(17) 0.2500 0.185(10) Uiso 0.33 2 d SPDU E 2
C14B C 0.303(3) 0.224(3) 0.2500 0.190(16) Uiso 0.33 2 d SPDU E 2
C15B C 0.164(2) 0.214(2) 0.2500 0.203(13) Uiso 0.33 2 d SPDU E 2
C16B C 0.187(2) 0.356(2) 0.2500 0.194(8) Uiso 0.33 2 d SPDU E 2
C17B C 0.205(2) 0.428(2) 0.2500 0.198(8) Uiso 0.33 2 d SPDU E 2
C18B C 0.278(2) 0.478(2) 0.2500 0.200(8) Uiso 0.33 2 d SPDU E 2
C19B C 0.292(3) 0.550(2) 0.2500 0.195(12) Uiso 0.33 2 d SPDU E 2
N5 N 0.3846(18) 0.1745(19) 0.3477(10) 0.224(13) Uiso 0.25 1 d PDU F 2
N6 N 0.3060(18) 0.086(2) 0.3715(10) 0.218(12) Uiso 0.25 1 d PDU F 2
C21 C 0.376(2) 0.194(2) 0.3775(11) 0.210(13) Uiso 0.25 1 d PDU F 2
C22 C 0.328(3) 0.139(2) 0.3919(10) 0.219(13) Uiso 0.25 1 d PDU F 2
C23 C 0.343(2) 0.1087(19) 0.3452(9) 0.222(13) Uiso 0.25 1 d PDU F 2
C24 C 0.432(3) 0.218(2) 0.3240(13) 0.205(17) Uiso 0.25 1 d PDU F 2
C25 C 0.334(3) 0.069(3) 0.3167(12) 0.244(17) Uiso 0.25 1 d PDU F 2
C26 C 0.253(2) 0.018(2) 0.3775(14) 0.211(12) Uiso 0.25 1 d PDU F 2
C27 C 0.197(2) 0.011(3) 0.3975(14) 0.216(12) Uiso 0.25 1 d PDU F 2
C28 C 0.134(2) -0.055(2) 0.3941(17) 0.194(14) Uiso 0.25 1 d PDU F 2
C29 C 0.078(3) -0.047(4) 0.379(2) 0.22(2) Uiso 0.25 1 d PDU F 2
N3C N 0.2612(7) 0.6256(13) 0.2500 0.198(8) Uiso 0.33 2 d SPDU G 3
N4C N 0.1605(10) 0.5377(15) 0.2500 0.197(8) Uiso 0.33 2 d SPDU G 3
C11C C 0.2161(10) 0.6480(16) 0.2500 0.196(9) Uiso 0.33 2 d SPDU . 3
C12C C 0.1542(10) 0.5939(19) 0.2500 0.199(8) Uiso 0.33 2 d SPDU G 3
C13C C 0.2268(10) 0.5588(12) 0.2500 0.197(8) Uiso 0.33 2 d SPDU G 3
C14C C 0.3333 0.6667 0.2500 0.201(9) Uiso 1 6 d SDU . 3
C15C C 0.254(2) 0.5140(19) 0.2500 0.196(8) Uiso 0.33 2 d SPDU G 3
C16C C 0.1087(13) 0.4689(16) 0.2500 0.194(7) Uiso 0.33 2 d SPDU G 3
C17C C 0.0375(13) 0.452(2) 0.2500 0.196(8) Uiso 0.33 2 d SPDU G 3
C18C C -0.0079(18) 0.376(2) 0.2500 0.196(9) Uiso 0.33 2 d SPDU G 3
C19C C 0.036(4) 0.344(3) 0.2500 0.210(11) Uiso 0.33 2 d SPDU G 3

loop_
_atom_site_aniso_label
_atom_site_aniso_U_11
_atom_site_aniso_U_22
_atom_site_aniso_U_33
_atom_site_aniso_U_23
_atom_site_aniso_U_13
_atom_site_aniso_U_12
Ga1 0.0786(6) 0.0786(6) 0.0390(7) 0.000 0.000 0.0393(3)
Ga2 0.0593(5) 0.0549(4) 0.0406(4) 0.0060(3) -0.0003(3) 0.0275(4)
Ga3 0.0516(4) 0.0432(4) 0.0452(4) 0.0051(3) -0.0011(3) 0.0241(3)
Ga4 0.0458(4) 0.0445(4) 0.0413(4) -0.0008(3) -0.0012(3) 0.0221(3)
Cu4 0.0458(4) 0.0445(4) 0.0413(4) -0.0008(3) -0.0012(3) 0.0221(3)
Ga5 0.0450(4) 0.0409(4) 0.0455(4) -0.0004(3) -0.0010(3) 0.0216(3)
Cu5 0.0450(4) 0.0409(4) 0.0455(4) -0.0004(3) -0.0010(3) 0.0216(3)
Ga6 0.0639(5) 0.0405(4) 0.0544(4) -0.0001(3) -0.0029(4) 0.0275(4)
Ga7 0.0504(4) 0.0425(4) 0.0464(4) -0.0021(3) -0.0011(3) 0.0241(3)
Cu7 0.0504(4) 0.0425(4) 0.0464(4) -0.0021(3) -0.0011(3) 0.0241(3)
Ga8 0.0553(4) 0.0437(4) 0.0583(5) -0.0113(3) -0.0125(4) 0.0240(3)
Ga9 0.0765(6) 0.0446(4) 0.0708(6) -0.0123(4) -0.0100(5) 0.0314(4)
Ga10 0.0455(4) 0.0419(4) 0.0463(4) -0.0035(3) -0.0023(3) 0.0224(3)
Cu10 0.0455(4) 0.0419(4) 0.0463(4) -0.0035(3) -0.0023(3) 0.0224(3)
Ga11 0.0570(4) 0.0464(4) 0.0579(5) -0.0098(3) -0.0004(4) 0.0289(4)
Ga12 0.0461(4) 0.0471(4) 0.0471(4) -0.0041(3) 0.0036(3) 0.0252(3)
Cu1 0.0404(4) 0.0404(4) 0.0403(7) 0.000 0.000 0.0202(2)
S1 0.156(3) 0.156(3) 0.044(2) 0.000 0.000 0.0779(16)
S2 0.0879(15) 0.0773(13) 0.0413(9) 0.0098(9) 0.0024(9) 0.0428(12)
S3 0.0639(11) 0.0510(9) 0.0470(9) 0.0098(7) 0.0005(8) 0.0286(9)
S4 0.0520(9) 0.0527(9) 0.0399(8) 0.0000(7) -0.0030(7) 0.0271(8)
S5 0.0455(8) 0.0416(8) 0.0438(8) 0.0033(6) 0.0003(6) 0.0220(7)
S6 0.0403(8) 0.0403(8) 0.0386(13) 0.000 0.000 0.0202(4)
S7 0.0668(11) 0.0420(9) 0.0552(10) 0.0055(7) -0.0007(8) 0.0291(8)
S8 0.0472(9) 0.0445(8) 0.0450(9) 0.0022(7) -0.0017(7) 0.0245(7)
S9 0.0517(9) 0.0399(8) 0.0571(10) -0.0028(7) -0.0048(8) 0.0216(7)
S10 0.0409(8) 0.0386(7) 0.0411(8) -0.0019(6) -0.0011(6) 0.0203(6)
S11 0.0862(14) 0.0418(9) 0.0757(13) -0.0043(9) -0.0076(11) 0.0336(10)
S12 0.0561(10) 0.0436(8) 0.0521(10) -0.0039(7) -0.0027(8) 0.0276(8)
S13 0.0475(9) 0.0460(8) 0.0457(8) -0.0028(7) -0.0012(7) 0.0258(7)
S14 0.0526(10) 0.0494(9) 0.0641(11) -0.0138(8) -0.0190(8) 0.0232(8)
S15 0.0710(12) 0.0451(9) 0.0721(13) -0.0170(9) -0.0175(10) 0.0264(9)
S16 0.125(2) 0.0597(13) 0.118(2) -0.0290(14) -0.0218(18) 0.0504(15)
S17 0.0558(10) 0.0449(9) 0.0510(9) -0.0088(7) -0.0063(8) 0.0267(8)
S18 0.0780(13) 0.0519(10) 0.0676(12) -0.0146(9) -0.0053(10) 0.0384(10)
S19 0.0468(8) 0.0461(8) 0.0433(8) -0.0029(7) 0.0015(7) 0.0238(7)
S20 0.0599(10) 0.0518(10) 0.0585(10) -0.0088(8) 0.0049(8) 0.0316(9)

loop_
_atom_type_symbol
_atom_type_description
_atom_type_scat_dispersion_real
_atom_type_scat_dispersion_imag
_atom_type_scat_source
C C 0.0033 0.0016 'International Tables Vol C Tables 4.2.6.8 and 6.1.1.4'
H H 0.0000 0.0000 'International Tables Vol C Tables 4.2.6.8 and 6.1.1.4'
Cu Cu 0.3201 1.2651 'International Tables Vol C Tables 4.2.6.8 and 6.1.1.4'
Ga Ga 0.2307 1.6083 'International Tables Vol C Tables 4.2.6.8 and 6.1.1.4'
N N 0.0061 0.0033 'International Tables Vol C Tables 4.2.6.8 and 6.1.1.4'
S S 0.1246 0.1234 'International Tables Vol C Tables 4.2.6.8 and 6.1.1.4'

loop_
_geom_angle_atom_site_label_1
_geom_angle_atom_site_label_2
_geom_angle_atom_site_label_3
_geom_angle
_geom_angle_site_symmetry_1
_geom_angle_site_symmetry_3
S2 Ga1 S2 114.13(5) 5_565 3_665
S2 Ga1 S2 114.13(5) 5_565 .
S2 Ga1 S2 114.13(5) 3_665 .
S2 Ga1 S1 104.28(6) 5_565 .
S2 Ga1 S1 104.28(6) 3_665 .
S2 Ga1 S1 104.28(6) . .
S2 Ga2 S3 108.52(8) . .
S2 Ga2 S4 107.87(8) . 5_565
S3 Ga2 S4 109.46(7) . 5_565
S2 Ga2 S4 108.08(8) . .
S3 Ga2 S4 109.60(7) . .
S4 Ga2 S4 113.19(8) 5_565 .
S3 Ga3 S7 107.86(7) . .
S3 Ga3 S8 109.39(7) . .
S7 Ga3 S8 109.12(7) . .
S3 Ga3 S5 108.28(7) . .
S7 Ga3 S5 108.09(7) . .
S8 Ga3 S5 113.94(6) . .
S6 Ga4 S8 112.75(6) . .
S6 Ga4 S5 111.00(6) . 3_665
S8 Ga4 S5 107.28(6) . 3_665
S6 Ga4 S4 111.17(8) . .
S8 Ga4 S4 107.05(7) . .
S5 Ga4 S4 107.32(7) 3_665 .
S10 Ga5 S13 112.67(6) . 5_565
S10 Ga5 S5 111.34(6) . .
S13 Ga5 S5 106.48(7) 5_565 .
S10 Ga5 S9 111.01(7) . .
S13 Ga5 S9 107.44(7) 5_565 .
S5 Ga5 S9 107.63(7) . .
S11 Ga6 S7 108.92(8) . .
S11 Ga6 S12 108.23(8) . .
S7 Ga6 S12 109.97(7) . .
S11 Ga6 S9 108.26(8) . .
S7 Ga6 S9 108.32(7) . .
S12 Ga6 S9 113.05(7) . .
S10 Ga7 S8 112.09(6) . .
S10 Ga7 S13 111.58(6) . .
S8 Ga7 S13 107.27(7) . .
S10 Ga7 S12 111.08(7) . .
S8 Ga7 S12 107.28(7) . .
S13 Ga7 S12 107.28(7) . .
S15 Ga8 S14 108.85(8) . .
S15 Ga8 S17 107.90(8) . .
S14 Ga8 S17 109.84(8) . .
S15 Ga8 S9 108.56(8) . .
S14 Ga8 S9 108.63(8) . .
S17 Ga8 S9 112.99(7) . .
S11 Ga9 S18 114.50(9) . .
S11 Ga9 S15 113.99(9) . .
S18 Ga9 S15 113.88(9) . .
S11 Ga9 S16 104.91(10) . .
S18 Ga9 S16 102.98(10) . .
S15 Ga9 S16 104.96(10) . .
S10 Ga10 S19 111.87(6) . 5_565
S10 Ga10 S19 111.71(6) . .
S19 Ga10 S19 107.29(9) 5_565 .
S10 Ga10 S17 111.40(7) . .
S19 Ga10 S17 107.35(7) 5_565 .
S19 Ga10 S17 106.94(7) . .
S18 Ga11 S20 108.04(8) . .
S18 Ga11 S12 108.39(8) . .
S20 Ga11 S12 109.37(7) . .
S18 Ga11 S17 108.40(8) . .
S20 Ga11 S17 108.93(7) . .
S12 Ga11 S17 113.57(7) . .
S14 Ga12 S20 107.57(7) 3_665 .
S14 Ga12 S13 109.07(7) 3_665 .
S20 Ga12 S13 108.46(7) . .
S14 Ga12 S19 108.66(7) 3_665 .
S20 Ga12 S19 108.63(7) . .
S13 Ga12 S19 114.26(6) . .
S6 Cu1 S10 109.34(5) . 5_565
S6 Cu1 S10 109.34(5) . 3_665
S10 Cu1 S10 109.60(5) 5_565 3_665
S6 Cu1 S10 109.34(5) . .
S10 Cu1 S10 109.60(5) 5_565 .
S10 Cu1 S10 109.60(5) 3_665 .
Ga2 S2 Ga1 103.69(9) . .
Ga2 S3 Ga3 108.07(7) . .
Ga4 S4 Ga2 106.71(7) . 3_665
Ga4 S4 Ga2 106.43(7) . .
Ga2 S4 Ga2 109.17(8) 3_665 .
Ga5 S5 Cu4 107.75(7) . 5_565
Ga5 S5 Ga4 107.75(7) . 5_565
Cu4 S5 Ga4 0.00(5) 5_565 5_565
Ga5 S5 Ga3 107.30(7) . .
Cu4 S5 Ga3 107.68(7) 5_565 .
Ga4 S5 Ga3 107.68(7) 5_565 .
Cu4 S6 Ga4 0.00(5) 3_665 3_665
Cu4 S6 Cu4 109.91(6) 3_665 5_565
Ga4 S6 Cu4 109.91(6) 3_665 5_565
Cu4 S6 Ga4 109.91(6) 3_665 5_565
Ga4 S6 Ga4 109.91(6) 3_665 5_565
Cu4 S6 Ga4 0.00(6) 5_565 5_565
Cu4 S6 Ga4 109.91(6) 3_665 .
Ga4 S6 Ga4 109.91(6) 3_665 .
Cu4 S6 Ga4 109.91(6) 5_565 .
Ga4 S6 Ga4 109.91(6) 5_565 .
Cu4 S6 Cu1 109.02(6) 3_665 .
Ga4 S6 Cu1 109.02(6) 3_665 .
Cu4 S6 Cu1 109.02(6) 5_565 .
Ga4 S6 Cu1 109.02(6) 5_565 .
Ga4 S6 Cu1 109.02(6) . .
Ga6 S7 Ga3 108.84(7) . .
Ga4 S8 Ga7 106.74(7) . .
Ga4 S8 Ga3 106.73(7) . .
Ga7 S8 Ga3 107.09(7) . .
Ga5 S9 Ga6 107.07(7) . .
Ga5 S9 Ga8 106.88(7) . .
Ga6 S9 Ga8 108.80(8) . .
Ga5 S10 Ga10 109.52(7) . .
Ga5 S10 Ga7 110.01(7) . .
Ga10 S10 Ga7 110.20(7) . .
Ga5 S10 Cu1 108.99(7) . .
Ga10 S10 Cu1 108.84(7) . .
Ga7 S10 Cu1 109.26(7) . .
Ga6 S11 Ga9 103.73(8) . .
Ga7 S12 Ga11 106.84(7) . .
Ga7 S12 Ga6 106.72(7) . .
Ga11 S12 Ga6 108.77(8) . .
Cu5 S13 Ga5 0.00(5) 3_665 3_665
Cu5 S13 Ga7 107.45(7) 3_665 .
Ga5 S13 Ga7 107.45(7) 3_665 .
Cu5 S13 Ga12 106.32(7) 3_665 .
Ga5 S13 Ga12 106.32(7) 3_665 .
Ga7 S13 Ga12 107.15(7) . .
Ga8 S14 Ga12 108.36(7) . 5_565
Ga8 S15 Ga9 103.76(8) . .
Ga10 S17 Ga8 106.50(7) . .
Ga10 S17 Ga11 106.78(7) . .
Ga8 S17 Ga11 108.60(8) . .
Ga11 S18 Ga9 103.04(8) . .
Cu10 S19 Ga10 0.00(5) 3_665 3_665
Cu10 S19 Ga10 107.36(7) 3_665 .
Ga10 S19 Ga10 107.36(7) 3_665 .
Cu10 S19 Ga12 107.07(7) 3_665 .
Ga10 S19 Ga12 107.07(7) 3_665 .
Ga10 S19 Ga12 107.23(7) . .
Ga11 S20 Ga12 108.44(8) . .
C3 N1 C1 108.2(10) . .
C3 N1 C4 134.6(14) . .
C1 N1 C4 117.2(13) . .
C3 N2 C2 108.1(10) . .
C3 N2 C6 128.2(14) . .
C2 N2 C6 123.6(14) . .
C2 C1 N1 106.3(11) . .
C1 C2 N2 107.8(11) . .
N1 C3 N2 109.5(10) . .
N1 C3 C5 130.8(14) . .
N2 C3 C5 119.5(13) . .
N2 C6 C7 112.2(14) . .
C8 C7 C6 108.9(17) . .
C7 C8 C9 112.5(19) . .
C13 N3 C11 108.1(10) . .
C13 N3 C14 129.1(17) . .
C11 N3 C14 122.7(17) . .
C13 N4 C12 106.8(10) . .
C13 N4 C16 131.7(16) . .
C12 N4 C16 121.5(16) . .
C12 C11 N3 107.9(11) . .
C11 C12 N4 108.0(11) . .
N4 C13 N3 109.2(11) . .
N4 C13 C15 124.7(16) . .
N3 C13 C15 126.1(16) . .
N4 C16 C17 125(2) . .
C16 C17 C18 107.2(17) . .
C19 C18 C17 106.2(17) . .
C3B N1B C1B 107.2(10) . .
C3B N1B C4B 135.1(15) . .
C1B N1B C4B 117.6(15) . .
C2B N2B C3B 109.1(10) . .
C2B N2B C6B 126.3(13) . .
C3B N2B C6B 124.7(13) . .
C2B C1B N1B 107.2(11) . .
C2B C1B C2B 102(2) . 7_666
N1B C1B C2B 149(2) . 7_666
C2B C1B C1B 57.9(18) . 7_666
N1B C1B C1B 162(2) . 7_666
C2B C1B C1B 44.0(11) 7_666 7_666
N2B C2B C1B 107.8(11) . .
N2B C2B C1B 170(3) . 7_666
C1B C2B C1B 78(2) . 7_666
N1B C3B N2B 108.7(10) . .
N1B C3B C5B 132.8(14) . .
N2B C3B C5B 118.4(13) . .
N2B C6B C7B 114.8(16) . .
C8B C7B C6B 119.2(19) . .
C7B C8B C9B 109.7(17) . .
C13B N3B C11B 107.5(10) . .
C13B N3B C14B 129.6(17) . .
C11B N3B C14B 122.9(17) . .
C13B N4B C12B 106.9(10) . .
C13B N4B C16B 126.3(16) . .
C12B N4B C16B 126.8(16) . .
C12B C11B N3B 107.7(11) . .
C11B C12B N4B 108.6(11) . .
N3B C13B N4B 109.3(10) . .
N3B C13B C15B 125.8(16) . .
N4B C13B C15B 125.0(16) . .
N4B C16B C17B 121.1(17) . .
C16B C17B C18B 115.7(18) . .
C17B C18B C19B 113(2) . .
C23 N5 C21 107.6(10) . .
C23 N5 C24 126.3(17) . .
C21 N5 C24 126.1(17) . .
C23 N6 C22 107.3(10) . .
C23 N6 C26 126.5(16) . .
C22 N6 C26 126.2(16) . .
C22 C21 N5 107.2(11) . .
C21 C22 N6 108.4(11) . .
N5 C23 N6 109.4(11) . .
N5 C23 C25 124.9(16) . .
N6 C23 C25 125.4(16) . .
N6 C26 C27 116(2) . .
C28 C27 C26 114(2) . .
C27 C28 C29 112(2) . .
C13C N3C C11C 108.0(10) . .
C13C N3C C14C 125.6(16) . .
C11C N3C C14C 126.4(16) . .
C13C N4C C12C 107.1(10) . .
C13C N4C C16C 124.4(16) . .
C12C N4C C16C 128.5(16) . .
C12C C11C N3C 107.5(11) . .
C12C C11C C15C 139.9(16) . 8_566
N3C C11C C15C 112.6(17) . 8_566
C11C C12C N4C 108.3(11) . .
N3C C13C N4C 109.1(10) . .
N3C C13C C15C 126.9(16) . .
N4C C13C C15C 124.0(16) . .
N3C C14C N3C 120.000(5) 8_566 .
N3C C14C N3C 120.000(18) 8_566 3_665
N3C C14C N3C 120.000(14) . 3_665
C13C C15C C11C 109(2) . 3_665
N4C C16C C17C 119(2) . .
C16C C17C C18C 109.2(18) . .
C19C C18C C17C 108.3(17) . .

loop_
_geom_bond_atom_site_label_1
_geom_bond_atom_site_label_2
_geom_bond_distance
_geom_bond_site_symmetry_2
Ga1 S2 2.284(2) 5_565
Ga1 S2 2.284(2) 3_665
Ga1 S2 2.284(2) .
Ga1 S1 2.313(5) .
Ga2 S2 2.256(2) .
Ga2 S3 2.265(2) .
Ga2 S4 2.3245(19) 5_565
Ga2 S4 2.3298(19) .
Ga3 S3 2.2663(19) .
Ga3 S7 2.2665(19) .
Ga3 S8 2.3128(18) .
Ga3 S5 2.3215(18) .
Ga4 S6 2.2814(11) .
Ga4 S8 2.2925(18) .
Ga4 S5 2.3040(18) 3_665
Ga4 S4 2.3083(18) .
Ga5 S10 2.2779(17) .
Ga5 S13 2.2927(18) 5_565
Ga5 S5 2.2966(18) .
Ga5 S9 2.3017(18) .
Ga6 S11 2.248(2) .
Ga6 S7 2.260(2) .
Ga6 S12 2.324(2) .
Ga6 S9 2.3276(19) .
Ga7 S10 2.2852(17) .
Ga7 S8 2.2956(19) .
Ga7 S13 2.3029(19) .
Ga7 S12 2.3033(18) .
Ga8 S15 2.2485(19) .
Ga8 S14 2.261(2) .
Ga8 S17 2.325(2) .
Ga8 S9 2.331(2) .
Ga9 S11 2.279(2) .
Ga9 S18 2.285(2) .
Ga9 S15 2.287(2) .
Ga9 S16 2.311(2) .
Ga10 S10 2.2799(18) .
Ga10 S19 2.2968(18) 5_565
Ga10 S19 2.2978(18) .
Ga10 S17 2.3030(18) .
Ga11 S18 2.2526(19) .
Ga11 S20 2.265(2) .
Ga11 S12 2.320(2) .
Ga11 S17 2.3279(19) .
Ga12 S14 2.2649(19) 3_665
Ga12 S20 2.2689(19) .
Ga12 S13 2.3180(18) .
Ga12 S19 2.3182(18) .
Cu1 S6 2.283(3) .
Cu1 S10 2.2861(16) 5_565
Cu1 S10 2.2861(16) 3_665
Cu1 S10 2.2861(16) .
S4 Ga2 2.3245(19) 3_665
S5 Cu4 2.3040(18) 5_565
S5 Ga4 2.3040(18) 5_565
S6 Cu4 2.2814(12) 3_665
S6 Ga4 2.2814(12) 3_665
S6 Cu4 2.2814(12) 5_565
S6 Ga4 2.2814(12) 5_565
S13 Cu5 2.2927(18) 3_665
S13 Ga5 2.2927(18) 3_665
S14 Ga12 2.2649(19) 5_565
S19 Cu10 2.2968(18) 3_665
S19 Ga10 2.2968(18) 3_665
N1 C3 1.274(14) .
N1 C1 1.430(15) .
N1 C4 1.475(14) .
N2 C3 1.344(14) .
N2 C2 1.370(15) .
N2 C6 1.441(13) .
C1 C2 1.315(16) .
C3 C5 1.507(14) .
C6 C7 1.531(17) .
C7 C8 1.503(18) .
C8 C9 1.507(19) .
N3 C13 1.331(15) .
N3 C11 1.377(16) .
N3 C14 1.451(15) .
N4 C13 1.328(15) .
N4 C12 1.405(16) .
N4 C16 1.410(14) .
C11 C12 1.310(17) .
C13 C15 1.464(15) .
C16 C17 1.468(19) .
C17 C18 1.558(19) .
C18 C19 1.54(2) .
N1B C3B 1.329(14) .
N1B C1B 1.402(15) .
N1B C4B 1.437(14) .
N2B C2B 1.342(15) .
N2B C3B 1.354(14) .
N2B C6B 1.473(14) .
C1B C2B 1.354(16) .
C1B C2B 1.65(4) 7_666
C1B C1B 1.91(5) 7_666
C2B C1B 1.65(4) 7_666
C3B C5B 1.474(14) .
C6B C7B 1.475(18) .
C7B C8B 1.474(18) .
C8B C9B 1.527(18) .
N3B C13B 1.318(15) .
N3B C11B 1.389(16) .
N3B C14B 1.449(15) .
N4B C13B 1.361(15) .
N4B C12B 1.363(16) .
N4B C16B 1.436(14) .
C11B C12B 1.327(17) .
C13B C15B 1.456(15) .
C16B C17B 1.484(17) .
C17B C18B 1.50(2) .
C18B C19B 1.51(2) .
N5 C23 1.331(15) .
N5 C21 1.385(16) .
N5 C24 1.446(15) .
N6 C23 1.336(15) .
N6 C22 1.373(16) .
N6 C26 1.445(15) .
C21 C22 1.332(17) .
C23 C25 1.465(15) .
C26 C27 1.490(19) .
C27 C28 1.49(2) .
C28 C29 1.52(2) .
N3C C13C 1.332(15) .
N3C C11C 1.372(16) .
N3C C14C 1.443(14) .
N4C C13C 1.351(15) .
N4C C12C 1.371(16) .
N4C C16C 1.429(14) .
C11C C12C 1.343(17) .
C11C C15C 1.95(5) 8_566
C13C C15C 1.455(15) .
C14C N3C 1.443(14) 8_566
C14C N3C 1.443(14) 3_665
C15C C11C 1.95(5) 3_665
C16C C17C 1.483(19) .
C17C C18C 1.530(19) .
C18C C19C 1.53(2) .
